data_7213509
loop_
_publ_author_name
'Peggion, Cristina'
'Barazza, Alessandra'
'Formaggio, Fernando'
'Crisma, Marco'
'Toniolo, Claudio'
'Villa, Marzia'
'Tomasini, Claudia'
'Mayrhofer, Herbert'
'P\"ochlauer, Peter'
'Kaptein, Bernard'
'Broxterman, Quirinus B.'

_publ_section_title
;
 (\aMe)Hyv: chemo-enzymatic synthesis, and preparation and preferred
 conformation of model depsipeptidesElectronic supplementary information
 (ESI) available: analytical data. See
 http://www.rsc.org/suppdata/p2/b1/b107691b/
;
_journal_issue 3
_journal_name_full 'Journal of the Chemical Society, Perkin Transactions 2'
_journal_page_first 644
_journal_paper_doi 10.1039/b107691b
_journal_year 2002
_chemical_formula_sum 'C25 H44 N4 O8'
_chemical_formula_weight 528.64
_chemical_melting_point 476.5(5)
_chemical_name_common Ac-L-(\aMe)Hyv-(Aib)4-OMe
_chemical_name_systematic
; 
 ? 
;
_space_group_IT_number 1
_symmetry_cell_setting triclinic
_symmetry_space_group_name_Hall 'P 1'
_symmetry_space_group_name_H-M 'P 1'
_atom_sites_solution_hydrogens geom
_atom_sites_solution_primary direct
_atom_sites_solution_secondary difmap
_audit_creation_method SHELXL-97
_cell_angle_alpha 99.18(5)
_cell_angle_beta 96.34(4)
_cell_angle_gamma 109.03(5)
_cell_formula_units_Z 1
_cell_length_a 8.281(2)
_cell_length_b 9.539(3)
_cell_length_c 10.417(3)
_cell_measurement_reflns_used 48
_cell_measurement_temperature 293(2)
_cell_measurement_theta_max 20
_cell_measurement_theta_min 12
_cell_volume 756.2(5)
_computing_molecular_graphics 'ORTEP3 for Windows (Farrugia, 1997)'
_computing_structure_refinement 'SHELXL-97 (Sheldrick, 1997)'
_computing_structure_solution 'SHELXS-97 (Sheldrick, 1997)'
_diffrn_ambient_temperature 293(2)
_diffrn_measured_fraction_theta_full 0.999
_diffrn_measured_fraction_theta_max 0.999
_diffrn_measurement_device_type 'Philips PW1100 diffractometer'
_diffrn_measurement_method '\q-2\q scans'
_diffrn_radiation_monochromator graphite
_diffrn_radiation_source 'fine-focus sealed tube'
_diffrn_radiation_type CuK\a
_diffrn_radiation_wavelength 1.54178
_diffrn_reflns_av_R_equivalents 0.0207
_diffrn_reflns_av_sigmaI/netI 0.0221
_diffrn_reflns_limit_h_max 9
_diffrn_reflns_limit_h_min -9
_diffrn_reflns_limit_k_max 10
_diffrn_reflns_limit_k_min -10
_diffrn_reflns_limit_l_max 11
_diffrn_reflns_limit_l_min 0
_diffrn_reflns_number 2258
_diffrn_reflns_theta_full 59.99
_diffrn_reflns_theta_max 59.99
_diffrn_reflns_theta_min 4.37
_diffrn_standards_decay_% negligible
_diffrn_standards_interval_count 50
_diffrn_standards_number 3
_exptl_absorpt_coefficient_mu 0.714
_exptl_absorpt_correction_type 'not carried out'
_exptl_crystal_colour colourless
_exptl_crystal_density_diffrn 1.161
_exptl_crystal_density_method 'not measured'
_exptl_crystal_description irregular
_exptl_crystal_F_000 286
_exptl_crystal_size_max 0.40
_exptl_crystal_size_mid 0.30
_exptl_crystal_size_min 0.10
_refine_diff_density_max 0.311
_refine_diff_density_min -0.321
_refine_diff_density_rms 0.069
_refine_ls_abs_structure_details 'Flack H D (1983), Acta Cryst. A39, 876-881'
_refine_ls_abs_structure_Flack 0.0(6)
_refine_ls_extinction_method none
_refine_ls_goodness_of_fit_ref 0.985
_refine_ls_hydrogen_treatment constr
_refine_ls_matrix_type fullcycle
_refine_ls_number_parameters 334
_refine_ls_number_reflns 2255
_refine_ls_number_restraints 3
_refine_ls_restrained_S_all 0.985
_refine_ls_R_factor_all 0.1029
_refine_ls_R_factor_gt 0.0807
_refine_ls_shift/su_max 0.107
_refine_ls_shift/su_mean 0.031
_refine_ls_structure_factor_coef Fsqd
_refine_ls_weighting_details 'calc w=1/[\s^2^(Fo^2^)+(0.1833P)^2^+0.0000P] where P=(Fo^2^+2Fc^2^)/3'
_refine_ls_weighting_scheme calc
_refine_ls_wR_factor_gt 0.2074
_refine_ls_wR_factor_ref 0.2265
_reflns_number_gt 1572
_reflns_number_total 2255
_reflns_threshold_expression >2sigma(I)
_cod_data_source_file b107691bsup1.cif
_cod_data_source_block ctf99
_cod_depositor_comments
;
The following automatic conversions were performed:

'_chemical_melting_point' value '476-477' was changed to '476.5(5)' -
the average value was taken and precision was
estimated.

'_symmetry_cell_setting' value 'Triclinic' changed to
'triclinic' according to
/home/saulius/struct/CIF-dictionaries/cif_core.dic dictionary named
'cif_core.dic' version 2.4.2 from 2011-04-26.

Automatic conversion script
Id: cif_fix_values 1891 2012-01-12 08:04:46Z andrius 

The following automatic conversions were performed:

'_refine_ls_hydrogen_treatment' value 'constrained' was replaced with
the value 'constr' as specified in the replacement file
'src/cod-tools/trunk/data/replacement-values/replacement_values.lst'.

Automatic conversion script
Id: cif_fix_values 5376 2017-05-30 11:51:03Z andrius 
;
_cod_original_cell_volume 756.2(4)
_cod_original_sg_symbol_H-M P1
_cod_database_code 7213509

loop_
_symmetry_equiv_pos_as_xyz
'x, y, z'

loop_
_atom_site_label
_atom_site_type_symbol
_atom_site_fract_x
_atom_site_fract_y
_atom_site_fract_z
_atom_site_U_iso_or_equiv
_atom_site_adp_type
_atom_site_occupancy
_atom_site_symmetry_multiplicity
_atom_site_calc_flag
_atom_site_refinement_flags
C01 C 0.7811(14) 1.0379(12) -0.2063(11) 0.124(3) Uani 1 1 d .
H01A H 0.8372 1.1320 -0.1437 0.187 Uiso 1 1 calc R
H01B H 0.7290 1.0567 -0.2858 0.187 Uiso 1 1 calc R
H01C H 0.8651 0.9919 -0.2262 0.187 Uiso 1 1 calc R
C0 C 0.6433(10) 0.9334(8) -0.1488(8) 0.093(2) Uani 1 1 d .
O0 O 0.6731(9) 0.8887(7) -0.0532(6) 0.122(2) Uani 1 1 d .
O01 O 0.4862(6) 0.8892(5) -0.2247(4) 0.0842(13) Uani 1 1 d .
C1A C 0.3349(9) 0.8153(7) -0.1720(6) 0.0784(18) Uani 1 1 d .
C1B1 C 0.1859(10) 0.7625(9) -0.2900(8) 0.088(2) Uani 1 1 d .
H1B1 H 0.2137 0.6939 -0.3573 0.106 Uiso 1 1 calc R
C1G1 C 0.1661(15) 0.8914(12) -0.3535(9) 0.120(3) Uani 1 1 d .
H1G1 H 0.1417 0.9629 -0.2899 0.180 Uiso 1 1 calc R
H1G2 H 0.0725 0.8508 -0.4275 0.180 Uiso 1 1 calc R
H1G3 H 0.2718 0.9414 -0.3831 0.180 Uiso 1 1 calc R
C1G2 C 0.0137(14) 0.6732(12) -0.2576(11) 0.125(3) Uani 1 1 d .
H1G4 H 0.0177 0.5793 -0.2381 0.187 Uiso 1 1 calc R
H1G5 H -0.0764 0.6528 -0.3318 0.187 Uiso 1 1 calc R
H1G6 H -0.0098 0.7309 -0.1823 0.187 Uiso 1 1 calc R
C1B2 C 0.3142(13) 0.9283(10) -0.0588(8) 0.103(3) Uani 1 1 d .
H1B2 H 0.4187 0.9687 0.0059 0.155 Uiso 1 1 calc R
H1B3 H 0.2188 0.8777 -0.0185 0.155 Uiso 1 1 calc R
H1B4 H 0.2921 1.0095 -0.0926 0.155 Uiso 1 1 calc R
C1 C 0.3524(9) 0.6742(8) -0.1234(6) 0.0779(17) Uani 1 1 d .
O1 O 0.3110(7) 0.6507(6) -0.0160(5) 0.0947(15) Uani 1 1 d .
N2 N 0.3995(8) 0.5784(6) -0.2037(5) 0.0782(15) Uani 1 1 d .
H2 H 0.4356 0.6032 -0.2740 0.094 Uiso 1 1 calc R
C2A C 0.3915(10) 0.4323(8) -0.1758(7) 0.0831(19) Uani 1 1 d .
C2B1 C 0.2068(12) 0.3263(10) -0.1872(9) 0.102(2) Uani 1 1 d .
H2B1 H 0.1493 0.3717 -0.1270 0.153 Uiso 1 1 calc R
H2B2 H 0.2074 0.2321 -0.1661 0.153 Uiso 1 1 calc R
H2B3 H 0.1466 0.3079 -0.2759 0.153 Uiso 1 1 calc R
C2B2 C 0.4840(14) 0.3614(10) -0.2703(8) 0.106(3) Uani 1 1 d .
H2B4 H 0.4125 0.3241 -0.3562 0.159 Uiso 1 1 calc R
H2B5 H 0.5060 0.2791 -0.2387 0.159 Uiso 1 1 calc R
H2B6 H 0.5920 0.4364 -0.2759 0.159 Uiso 1 1 calc R
C2 C 0.4963(10) 0.4502(8) -0.0365(7) 0.0815(18) Uani 1 1 d .
O2 O 0.4441(7) 0.3526(5) 0.0291(5) 0.0923(15) Uani 1 1 d .
N3 N 0.6404(7) 0.5672(7) 0.0037(5) 0.0837(16) Uani 1 1 d .
H3 H 0.6653 0.6349 -0.0436 0.100 Uiso 1 1 calc R
C3A C 0.7613(9) 0.5887(9) 0.1249(7) 0.0853(19) Uani 1 1 d .
C3B1 C 0.8397(12) 0.4641(10) 0.1145(9) 0.106(3) Uani 1 1 d .
H3B1 H 0.7486 0.3670 0.0976 0.159 Uiso 1 1 calc R
H3B2 H 0.9153 0.4774 0.1957 0.159 Uiso 1 1 calc R
H3B3 H 0.9047 0.4694 0.0434 0.159 Uiso 1 1 calc R
C3B2 C 0.9013(11) 0.7433(11) 0.1449(10) 0.113(3) Uani 1 1 d .
H3B4 H 0.9632 0.7464 0.0721 0.169 Uiso 1 1 calc R
H3B5 H 0.9804 0.7617 0.2255 0.169 Uiso 1 1 calc R
H3B6 H 0.8490 0.8198 0.1496 0.169 Uiso 1 1 calc R
C3 C 0.6681(10) 0.5913(8) 0.2470(7) 0.0844(19) Uani 1 1 d .
O3 O 0.7162(8) 0.5472(7) 0.3404(5) 0.1053(17) Uani 1 1 d .
N4 N 0.5471(7) 0.6547(6) 0.2410(5) 0.0804(15) Uani 1 1 d .
H4 H 0.5179 0.6823 0.1700 0.096 Uiso 1 1 calc R
C4A C 0.4643(10) 0.6773(8) 0.3541(7) 0.0807(18) Uani 1 1 d .
C4B1 C 0.5896(13) 0.7816(10) 0.4712(8) 0.107(3) Uani 1 1 d .
H4B1 H 0.6630 0.7318 0.5061 0.160 Uiso 1 1 calc R
H4B2 H 0.5273 0.8091 0.5375 0.160 Uiso 1 1 calc R
H4B3 H 0.6594 0.8712 0.4455 0.160 Uiso 1 1 calc R
C4B2 C 0.3210(12) 0.7390(9) 0.3092(8) 0.099(2) Uani 1 1 d .
H4B4 H 0.3726 0.8330 0.2824 0.149 Uiso 1 1 calc R
H4B5 H 0.2616 0.7555 0.3811 0.149 Uiso 1 1 calc R
H4B6 H 0.2399 0.6668 0.2362 0.149 Uiso 1 1 calc R
C4 C 0.3690(10) 0.5206(8) 0.3857(7) 0.0832(19) Uani 1 1 d .
O4 O 0.3480(7) 0.5102(5) 0.5005(5) 0.0934(15) Uani 1 1 d .
N5 N 0.2975(8) 0.4062(6) 0.2846(5) 0.0853(16) Uani 1 1 d .
H5 H 0.3010 0.4261 0.2071 0.102 Uiso 1 1 calc R
C5A C 0.2116(11) 0.2462(8) 0.2926(7) 0.091(2) Uani 1 1 d .
C5B1 C 0.3451(16) 0.1774(12) 0.3319(12) 0.128(3) Uani 1 1 d .
H5B1 H 0.4147 0.1751 0.2643 0.192 Uiso 1 1 calc R
H5B2 H 0.2875 0.0760 0.3426 0.192 Uiso 1 1 calc R
H5B3 H 0.4179 0.2373 0.4136 0.192 Uiso 1 1 calc R
C5B2 C 0.1033(15) 0.1657(9) 0.1580(10) 0.122(3) Uani 1 1 d .
H5B4 H 0.0413 0.2266 0.1273 0.184 Uiso 1 1 calc R
H5B5 H 0.0223 0.0696 0.1642 0.184 Uiso 1 1 calc R
H5B6 H 0.1778 0.1499 0.0971 0.184 Uiso 1 1 calc R
C5 C 0.0882(11) 0.2335(8) 0.3889(8) 0.098(2) Uani 1 1 d .
O5 O 0.0755(9) 0.1508(7) 0.4669(6) 0.1162(19) Uani 1 1 d .
OT O -0.0120(7) 0.3148(6) 0.3746(6) 0.1026(17) Uani 1 1 d .
CT C -0.1392(15) 0.2994(16) 0.4545(13) 0.141(4) Uani 1 1 d .
HT1 H -0.1881 0.1953 0.4612 0.212 Uiso 1 1 calc R
HT2 H -0.2289 0.3312 0.4164 0.212 Uiso 1 1 calc R
HT3 H -0.0879 0.3612 0.5410 0.212 Uiso 1 1 calc R

loop_
_atom_site_aniso_label
_atom_site_aniso_U_11
_atom_site_aniso_U_22
_atom_site_aniso_U_33
_atom_site_aniso_U_23
_atom_site_aniso_U_13
_atom_site_aniso_U_12
C01 0.111(6) 0.112(6) 0.130(8) 0.024(6) 0.004(6) 0.018(5)
C0 0.100(6) 0.081(5) 0.094(5) 0.014(4) 0.000(5) 0.033(4)
O0 0.129(5) 0.111(4) 0.118(4) 0.041(4) -0.026(4) 0.037(4)
O01 0.102(3) 0.081(3) 0.075(3) 0.025(2) 0.011(3) 0.037(3)
C1A 0.102(5) 0.078(4) 0.069(4) 0.026(3) 0.018(4) 0.043(4)
C1B1 0.096(5) 0.088(4) 0.093(5) 0.035(4) 0.011(4) 0.043(4)
C1G1 0.161(9) 0.129(7) 0.103(6) 0.045(5) 0.007(6) 0.090(7)
C1G2 0.126(7) 0.124(7) 0.134(8) 0.057(6) 0.005(6) 0.049(6)
C1B2 0.138(7) 0.110(6) 0.086(5) 0.026(5) 0.035(5) 0.069(6)
C1 0.086(4) 0.082(4) 0.068(4) 0.022(3) 0.003(3) 0.033(4)
O1 0.122(4) 0.098(3) 0.079(3) 0.033(3) 0.019(3) 0.052(3)
N2 0.106(4) 0.073(3) 0.064(3) 0.022(3) 0.004(3) 0.042(3)
C2A 0.103(5) 0.078(4) 0.078(4) 0.026(3) 0.004(4) 0.043(4)
C2B1 0.112(6) 0.091(5) 0.095(5) 0.026(4) -0.010(5) 0.032(5)
C2B2 0.162(8) 0.102(5) 0.079(5) 0.029(4) 0.006(5) 0.080(6)
C2 0.096(5) 0.084(5) 0.073(4) 0.029(4) 0.007(4) 0.040(4)
O2 0.116(4) 0.081(3) 0.082(3) 0.032(2) 0.005(3) 0.033(3)
N3 0.089(4) 0.092(4) 0.079(4) 0.038(3) 0.009(3) 0.036(3)
C3A 0.081(4) 0.099(5) 0.085(5) 0.034(4) 0.010(4) 0.037(4)
C3B1 0.118(6) 0.112(6) 0.108(6) 0.041(5) 0.014(5) 0.059(5)
C3B2 0.094(5) 0.131(7) 0.109(6) 0.049(6) -0.002(5) 0.030(5)
C3 0.098(5) 0.074(4) 0.087(5) 0.027(4) -0.009(4) 0.040(4)
O3 0.122(4) 0.130(4) 0.092(3) 0.050(3) 0.009(3) 0.072(4)
N4 0.098(4) 0.078(3) 0.073(3) 0.023(3) 0.003(3) 0.041(3)
C4A 0.099(5) 0.071(4) 0.076(4) 0.022(3) 0.003(4) 0.036(4)
C4B1 0.124(7) 0.096(5) 0.086(5) 0.007(4) 0.010(5) 0.027(5)
C4B2 0.134(7) 0.100(5) 0.097(5) 0.040(4) 0.025(5) 0.076(5)
C4 0.096(5) 0.087(5) 0.072(4) 0.030(4) 0.001(4) 0.038(4)
O4 0.120(4) 0.090(3) 0.075(3) 0.025(2) 0.009(3) 0.041(3)
N5 0.107(4) 0.070(3) 0.068(3) 0.013(3) -0.004(3) 0.024(3)
C5A 0.117(6) 0.067(4) 0.091(5) 0.021(4) 0.015(5) 0.034(4)
C5B1 0.152(8) 0.106(6) 0.148(9) 0.039(6) 0.041(7) 0.065(6)
C5B2 0.146(8) 0.082(5) 0.114(7) 0.013(5) 0.006(6) 0.016(5)
C5 0.114(6) 0.077(4) 0.104(6) 0.044(4) 0.000(5) 0.029(4)
O5 0.140(5) 0.107(4) 0.122(4) 0.055(4) 0.023(4) 0.055(4)
OT 0.111(4) 0.111(4) 0.112(4) 0.058(3) 0.022(3) 0.055(3)
CT 0.139(9) 0.177(11) 0.162(10) 0.100(9) 0.050(8) 0.088(8)

loop_
_atom_type_symbol
_atom_type_description
_atom_type_scat_dispersion_real
_atom_type_scat_dispersion_imag
_atom_type_scat_source
C C 0.0181 0.0091 'International Tables Vol C Tables 4.2.6.8 and 6.1.1.4'
H H 0.0000 0.0000 'International Tables Vol C Tables 4.2.6.8 and 6.1.1.4'
N N 0.0311 0.0180 'International Tables Vol C Tables 4.2.6.8 and 6.1.1.4'
O O 0.0492 0.0322 'International Tables Vol C Tables 4.2.6.8 and 6.1.1.4'

loop_
_geom_angle_atom_site_label_1
_geom_angle_atom_site_label_2
_geom_angle_atom_site_label_3
_geom_angle
O0 C0 O01 124.6(8)
O0 C0 C01 123.3(8)
O01 C0 C01 111.9(7)
C0 O01 C1A 119.1(5)
O01 C1A C1B1 104.4(5)
O01 C1A C1B2 109.0(6)
C1B1 C1A C1B2 113.5(6)
O01 C1A C1 110.0(5)
C1B1 C1A C1 109.0(5)
C1B2 C1A C1 110.9(6)
C1G2 C1B1 C1A 113.1(6)
C1G2 C1B1 C1G1 109.3(7)
C1A C1B1 C1G1 113.6(7)
O1 C1 N2 122.7(6)
O1 C1 C1A 119.2(6)
N2 C1 C1A 117.9(5)
C1 N2 C2A 121.4(6)
N2 C2A C2B1 112.1(6)
N2 C2A C2B2 109.1(6)
C2B1 C2A C2B2 109.9(7)
N2 C2A C2 111.3(6)
C2B1 C2A C2 110.0(6)
C2B2 C2A C2 104.1(6)
O2 C2 N3 122.9(6)
O2 C2 C2A 119.4(6)
N3 C2 C2A 117.7(6)
C2 N3 C3A 123.4(6)
N3 C3A C3B2 107.8(6)
N3 C3A C3B1 110.4(7)
C3B2 C3A C3B1 110.9(7)
N3 C3A C3 110.5(6)
C3B2 C3A C3 106.6(7)
C3B1 C3A C3 110.5(6)
O3 C3 N4 125.2(8)
O3 C3 C3A 119.4(6)
N4 C3 C3A 115.2(6)
C3 N4 C4A 120.0(6)
N4 C4A C4B1 112.3(7)
N4 C4A C4 108.8(6)
C4B1 C4A C4 111.2(6)
N4 C4A C4B2 106.3(5)
C4B1 C4A C4B2 111.8(7)
C4 C4A C4B2 106.0(6)
O4 C4 N5 122.7(7)
O4 C4 C4A 120.2(7)
N5 C4 C4A 116.8(6)
C4 N5 C5A 125.6(6)
N5 C5A C5B1 110.4(7)
N5 C5A C5 110.9(6)
C5B1 C5A C5 110.1(7)
N5 C5A C5B2 106.5(6)
C5B1 C5A C5B2 112.1(8)
C5 C5A C5B2 106.7(8)
O5 C5 OT 123.4(9)
O5 C5 C5A 123.3(8)
OT C5 C5A 113.2(6)
C5 OT CT 116.2(6)

loop_
_geom_bond_atom_site_label_1
_geom_bond_atom_site_label_2
_geom_bond_distance
C01 C0 1.501(13)
C0 O0 1.177(9)
C0 O01 1.343(9)
O01 C1A 1.438(8)
C1A C1B1 1.533(10)
C1A C1B2 1.530(11)
C1A C1 1.555(9)
C1B1 C1G2 1.509(13)
C1B1 C1G1 1.532(11)
C1 O1 1.238(8)
C1 N2 1.322(9)
N2 C2A 1.451(9)
C2A C2B1 1.513(12)
C2A C2B2 1.518(12)
C2A C2 1.560(10)
C2 O2 1.236(8)
C2 N3 1.310(9)
N3 C3A 1.465(9)
C3A C3B2 1.516(13)
C3A C3B1 1.524(11)
C3A C3 1.560(12)
C3 O3 1.199(8)
C3 N4 1.329(9)
N4 C4A 1.448(10)
C4A C4B1 1.488(11)
C4A C4 1.553(10)
C4A C4B2 1.548(10)
C4 O4 1.242(8)
C4 N5 1.313(9)
N5 C5A 1.480(9)
C5A C5B1 1.510(14)
C5A C5 1.499(13)
C5A C5B2 1.513(13)
C5 O5 1.209(9)
C5 OT 1.320(9)
OT CT 1.399(12)

loop_
_geom_hbond_atom_site_label_D
_geom_hbond_atom_site_label_H
_geom_hbond_atom_site_label_A
_geom_hbond_distance_DH
_geom_hbond_distance_HA
_geom_hbond_distance_DA
_geom_hbond_angle_DHA
_geom_hbond_site_symmetry_A
N3 H3 O0 0.86 2.42 3.147(9) 142.8 .
N4 H4 O1 0.86 2.35 3.123(7) 149.8 .
N5 H5 O2 0.86 2.44 3.083(8) 132.3 .
N2 H2 O4 0.86 2.32 2.998(7) 136.3 1_554

loop_
_geom_torsion_atom_site_label_1
_geom_torsion_atom_site_label_2
_geom_torsion_atom_site_label_3
_geom_torsion_atom_site_label_4
_geom_torsion
_geom_torsion_publ_flag
O0 C0 O01 C1A 17.5(11) ?
C01 C0 O01 C1A -167.1(7) y
C0 O01 C1A C1B1 -172.3(6) ?
C0 O01 C1A C1B2 66.1(8) ?
C0 O01 C1A C1 -55.6(7) y
O01 C1A C1B1 C1G2 176.8(7) y
C1B2 C1A C1B1 C1G2 -64.7(8) ?
C1 C1A C1B1 C1G2 59.4(8) ?
O01 C1A C1B1 C1G1 -57.8(8) y
C1B2 C1A C1B1 C1G1 60.7(9) ?
C1 C1A C1B1 C1G1 -175.2(7) ?
O01 C1A C1 O1 136.2(6) ?
C1B1 C1A C1 O1 -109.9(7) ?
C1B2 C1A C1 O1 15.6(9) ?
O01 C1A C1 N2 -48.5(8) y
C1B1 C1A C1 N2 65.4(8) ?
C1B2 C1A C1 N2 -169.1(7) ?
O1 C1 N2 C2A 5.3(11) ?
C1A C1 N2 C2A -169.8(6) y
C1 N2 C2A C2B1 68.4(8) ?
C1 N2 C2A C2B2 -169.6(7) ?
C1 N2 C2A C2 -55.3(9) y
N2 C2A C2 O2 145.8(7) ?
C2B1 C2A C2 O2 20.9(10) ?
C2B2 C2A C2 O2 -96.9(8) ?
N2 C2A C2 N3 -36.5(9) y
C2B1 C2A C2 N3 -161.4(7) ?
C2B2 C2A C2 N3 80.8(8) ?
O2 C2 N3 C3A 4.9(11) ?
C2A C2 N3 C3A -172.7(6) y
C2 N3 C3A C3B2 -174.2(7) ?
C2 N3 C3A C3B1 64.6(9) ?
C2 N3 C3A C3 -58.0(9) y
N3 C3A C3 O3 150.0(7) ?
C3B2 C3A C3 O3 -93.1(8) ?
C3B1 C3A C3 O3 27.4(10) ?
N3 C3A C3 N4 -34.8(9) y
C3B2 C3A C3 N4 82.0(7) ?
C3B1 C3A C3 N4 -157.4(7) ?
O3 C3 N4 C4A 1.1(11) ?
C3A C3 N4 C4A -173.8(6) y
C3 N4 C4A C4B1 62.4(8) ?
C3 N4 C4A C4 -61.2(8) y
C3 N4 C4A C4B2 -175.0(6) ?
N4 C4A C4 O4 151.7(7) ?
C4B1 C4A C4 O4 27.4(10) ?
C4B2 C4A C4 O4 -94.4(8) ?
N4 C4A C4 N5 -35.4(9) y
C4B1 C4A C4 N5 -159.6(7) ?
C4B2 C4A C4 N5 78.6(8) ?
O4 C4 N5 C5A -11.8(12) ?
C4A C4 N5 C5A 175.5(7) y
C4 N5 C5A C5B1 -75.1(10) ?
C4 N5 C5A C5 47.2(10) y
C4 N5 C5A C5B2 162.9(8) ?
N5 C5A C5 O5 -137.7(8) ?
C5B1 C5A C5 O5 -15.3(12) ?
C5B2 C5A C5 O5 106.7(9) ?
N5 C5A C5 OT 46.0(9) y
C5B1 C5A C5 OT 168.5(7) ?
C5B2 C5A C5 OT -69.5(8) ?
O5 C5 OT CT -0.9(13) ?
C5A C5 OT CT 175.4(9) y
